data_7117394
loop_
_publ_author_name
'Mohammad S. Askari'
MaylisOriob
'Xavier Ottenwaelder'

_publ_section_title
;
 Controlled nitrene transfer from a tyrosinase-like arylnitroso-copper
 complex
;
_journal_name_full Chem.Commun.
_journal_page_first 11206
_journal_paper_doi 10.1039/C5cc02806J
_journal_volume 51
_journal_year 2015
_chemical_formula_moiety 'C21 H40 Cu2 F3 N6 O6 S, C F3 O3 S'
_chemical_formula_sum 'C22 H40 Cu2 F6 N6 O9 S2'
_chemical_formula_weight 837.80
_chemical_properties_physical 'Air-sensitive, Moisture-sensitive, Oxygen-sensitive'
_space_group_IT_number 19
_symmetry_cell_setting orthorhombic
_symmetry_space_group_name_Hall 'P 2ac 2ab'
_symmetry_space_group_name_H-M 'P 21 21 21'
_atom_sites_solution_hydrogens geom
_atom_sites_solution_primary direct
_atom_sites_solution_secondary difmap
_audit_creation_method SHELXL-97
_audit_update_record
;
2014-10-15 deposited with the CCDC.
2015-06-09 downloaded from the CCDC.
;
_cell_angle_alpha 90.00
_cell_angle_beta 90.00
_cell_angle_gamma 90.00
_cell_formula_units_Z 4
_cell_length_a 12.6647(4)
_cell_length_b 15.6022(7)
_cell_length_c 17.2534(8)
_cell_measurement_reflns_used 3159
_cell_measurement_temperature 110(2)
_cell_measurement_theta_max 46.99
_cell_measurement_theta_min 3.82
_cell_volume 3409.2(2)
_computing_cell_refinement 'Bruker SAINT'
_computing_data_collection 'Bruker APEX2'
_computing_data_reduction 'Bruker SAINT'
_computing_molecular_graphics 'Bruker SHELXTL'
_computing_publication_material 'Bruker SHELXTL'
_computing_structure_refinement 'SHELXL-97 (Sheldrick, 2008)'
_computing_structure_solution 'SHELXS-97 (Sheldrick, 2008)'
_diffrn_ambient_temperature 110(2)
_diffrn_measured_fraction_theta_full 0.994
_diffrn_measured_fraction_theta_max 0.994
_diffrn_measurement_device_type 'Bruker APEX-II CCD'
_diffrn_measurement_method '\f and \w scans'
_diffrn_radiation_monochromator graphite
_diffrn_radiation_source 'fine-focus sealed tube'
_diffrn_radiation_type CuK\a
_diffrn_radiation_wavelength 1.54178
_diffrn_reflns_av_R_equivalents 0.1846
_diffrn_reflns_av_sigmaI/netI 0.0972
_diffrn_reflns_limit_h_max 14
_diffrn_reflns_limit_h_min -14
_diffrn_reflns_limit_k_max 17
_diffrn_reflns_limit_k_min -17
_diffrn_reflns_limit_l_max 19
_diffrn_reflns_limit_l_min -19
_diffrn_reflns_number 45388
_diffrn_reflns_theta_full 62.75
_diffrn_reflns_theta_max 62.75
_diffrn_reflns_theta_min 3.82
_exptl_absorpt_coefficient_mu 3.478
_exptl_absorpt_correction_T_max 0.7853
_exptl_absorpt_correction_T_min 0.6723
_exptl_absorpt_correction_type multi-scan
_exptl_absorpt_process_details 'SADABS V2008/1 (Bruker AXS)'
_exptl_crystal_colour green
_exptl_crystal_density_diffrn 1.632
_exptl_crystal_density_method 'not measured'
_exptl_crystal_description plate
_exptl_crystal_F_000 1720
_exptl_crystal_size_max 0.12
_exptl_crystal_size_mid 0.11
_exptl_crystal_size_min 0.07
_refine_diff_density_max 0.550
_refine_diff_density_min -0.488
_refine_diff_density_rms 0.102
_refine_ls_abs_structure_details 'Flack H D (1983), Acta Cryst. A39, 876-881'
_refine_ls_abs_structure_Flack -0.01(3)
_refine_ls_extinction_coef 0.00134(12)
_refine_ls_extinction_expression Fc^*^=kFc[1+0.001xFc^2^\l^3^/sin(2\q)]^-1/4^
_refine_ls_extinction_method SHELXL
_refine_ls_goodness_of_fit_ref 1.023
_refine_ls_hydrogen_treatment constr
_refine_ls_matrix_type full
_refine_ls_number_parameters 425
_refine_ls_number_reflns 5454
_refine_ls_number_restraints 0
_refine_ls_restrained_S_all 1.023
_refine_ls_R_factor_all 0.0868
_refine_ls_R_factor_gt 0.0503
_refine_ls_shift/su_max 0.000
_refine_ls_shift/su_mean 0.000
_refine_ls_structure_factor_coef Fsqd
_refine_ls_weighting_details 'calc w=1/[\s^2^(Fo^2^)+(0.0526P)^2^+0.0000P] where P=(Fo^2^+2Fc^2^)/3'
_refine_ls_weighting_scheme calc
_refine_ls_wR_factor_gt 0.1047
_refine_ls_wR_factor_ref 0.1208
_reflns_number_gt 3922
_reflns_number_total 5454
_reflns_threshold_expression >2sigma(I)
_cod_data_source_file c5cc02806j2.cif
_cod_data_source_block cu_mo20_0m
_cod_original_sg_symbol_H-M P2(1)2(1)2(1)
_cod_database_code 7117394
_publcif_datablock.id {376f0728-f951-40a8-8565-b0c6cee1535a}

loop_
_symmetry_equiv_pos_as_xyz
'x, y, z'
'x+1/2, -y+1/2, -z'
'-x, y+1/2, -z+1/2'
'-x+1/2, -y, z+1/2'

loop_
_atom_site_label
_atom_site_type_symbol
_atom_site_fract_x
_atom_site_fract_y
_atom_site_fract_z
_atom_site_U_iso_or_equiv
_atom_site_adp_type
_atom_site_occupancy
_atom_site_symmetry_multiplicity
_atom_site_calc_flag
_atom_site_refinement_flags
_atom_site_disorder_assembly
_atom_site_disorder_group
Cu1 Cu -0.03873(6) 0.98444(6) 0.03826(5) 0.0336(3) Uani 1 1 d . . .
Cu2 Cu 0.22365(6) 0.98549(6) -0.00756(5) 0.0317(3) Uani 1 1 d . . .
S1 S 0.12486(11) 0.81852(10) 0.10246(10) 0.0327(4) Uani 1 1 d . . .
S2 S 0.60890(13) 0.17708(12) 0.89943(11) 0.0429(5) Uani 1 1 d . . .
F1 F 0.2455(3) 0.7428(3) 0.2045(2) 0.0533(12) Uani 1 1 d . . .
F2 F 0.1812(3) 0.8629(3) 0.2429(2) 0.0562(12) Uani 1 1 d . . .
F3 F 0.0819(3) 0.7517(3) 0.2376(3) 0.0559(12) Uani 1 1 d . . .
F4 F 0.6940(5) 0.2157(4) 0.7666(3) 0.096(2) Uani 1 1 d . . .
F5 F 0.7641(3) 0.1079(3) 0.8193(2) 0.0619(12) Uani 1 1 d . . .
F6 F 0.7961(4) 0.2314(4) 0.8638(4) 0.136(3) Uani 1 1 d . . .
O1 O 0.0980(3) 1.0370(3) 0.0346(3) 0.0358(11) Uani 1 1 d . . .
O3 O 0.2165(3) 0.8655(3) 0.0752(2) 0.0375(11) Uani 1 1 d . . .
O4 O 0.1105(3) 0.7356(3) 0.0671(3) 0.0424(12) Uani 1 1 d . . .
O2 O 0.0296(3) 0.8693(3) 0.1113(2) 0.0366(11) Uani 1 1 d . . .
O5 O -0.0270(4) 1.2151(4) -0.3384(3) 0.0630(15) Uani 1 1 d . . .
O6 O 0.0098(4) 1.3180(4) -0.2593(3) 0.0608(15) Uani 1 1 d . . .
O9 O 0.6506(4) 0.1439(4) 0.9705(3) 0.0655(16) Uani 1 1 d . . .
O7 O 0.5399(4) 0.1194(4) 0.8587(3) 0.0654(15) Uani 1 1 d . . .
O8 O 0.5750(4) 0.2641(3) 0.9035(3) 0.0652(16) Uani 1 1 d . . .
N9 N 0.0750(3) 0.9967(3) -0.0396(3) 0.0324(12) Uani 1 1 d . . .
C18 C 0.3035(5) 1.0535(5) 0.1353(4) 0.0449(19) Uani 1 1 d . . .
H18A H 0.3612 1.0792 0.1651 0.067 Uiso 1 1 calc R . .
H18B H 0.2827 0.9991 0.1593 0.067 Uiso 1 1 calc R . .
H18C H 0.2430 1.0926 0.1346 0.067 Uiso 1 1 calc R . .
N13 N 0.2992(4) 0.9221(3) -0.0903(3) 0.0335(13) Uani 1 1 d . . .
C16 C 0.2314(5) 0.8494(4) -0.1178(4) 0.0406(17) Uani 1 1 d . . .
H16A H 0.2684 0.8179 -0.1587 0.061 Uiso 1 1 calc R . .
H16B H 0.1648 0.8721 -0.1382 0.061 Uiso 1 1 calc R . .
H16C H 0.2166 0.8108 -0.0743 0.061 Uiso 1 1 calc R . .
C6 C 0.0287(4) 1.0356(4) -0.1702(4) 0.0361(16) Uani 1 1 d . . .
H6A H 0.0199 0.9760 -0.1794 0.043 Uiso 1 1 calc R . .
C2 C 0.0725(5) 1.1504(4) -0.0816(4) 0.0385(17) Uani 1 1 d . . .
H2A H 0.0934 1.1701 -0.0318 0.046 Uiso 1 1 calc R . .
N14 N 0.3393(3) 1.0375(3) 0.0548(3) 0.0353(14) Uani 1 1 d . . .
C12 C 0.4340(4) 0.9811(5) 0.0571(4) 0.0429(18) Uani 1 1 d . . .
H12A H 0.4182 0.9315 0.0909 0.051 Uiso 1 1 calc R . .
H12B H 0.4926 1.0134 0.0814 0.051 Uiso 1 1 calc R . .
C11 C 0.4714(5) 0.9478(4) -0.0203(4) 0.0430(18) Uani 1 1 d . . .
H11A H 0.5408 0.9198 -0.0127 0.052 Uiso 1 1 calc R . .
H11B H 0.4827 0.9974 -0.0551 0.052 Uiso 1 1 calc R . .
C10 C 0.3991(5) 0.8852(4) -0.0606(4) 0.0423(18) Uani 1 1 d . . .
H10A H 0.4378 0.8593 -0.1046 0.051 Uiso 1 1 calc R . .
H10B H 0.3816 0.8385 -0.0239 0.051 Uiso 1 1 calc R . .
C15 C 0.3222(5) 0.9775(5) -0.1584(4) 0.0435(17) Uani 1 1 d . . .
H15A H 0.3594 0.9439 -0.1979 0.065 Uiso 1 1 calc R . .
H15B H 0.3665 1.0258 -0.1423 0.065 Uiso 1 1 calc R . .
H15C H 0.2558 0.9992 -0.1800 0.065 Uiso 1 1 calc R . .
C17 C 0.3686(5) 1.1214(4) 0.0195(4) 0.0457(19) Uani 1 1 d . . .
H17A H 0.4253 1.1478 0.0498 0.069 Uiso 1 1 calc R . .
H17B H 0.3069 1.1593 0.0192 0.069 Uiso 1 1 calc R . .
H17C H 0.3928 1.1122 -0.0338 0.069 Uiso 1 1 calc R . .
C13 C 0.1600(5) 0.7928(5) 0.2024(4) 0.0422(18) Uani 1 1 d . . .
C1 C 0.0585(4) 1.0639(4) -0.0962(4) 0.0337(16) Uani 1 1 d . . .
C5 C 0.0122(5) 1.0926(5) -0.2292(4) 0.0445(19) Uani 1 1 d . . .
H5A H -0.0071 1.0735 -0.2795 0.053 Uiso 1 1 calc R . .
C4 C 0.0246(5) 1.1791(5) -0.2130(4) 0.0396(17) Uani 1 1 d . . .
C3 C 0.0549(5) 1.2082(5) -0.1423(5) 0.0448(19) Uani 1 1 d . . .
H3A H 0.0642 1.2679 -0.1340 0.054 Uiso 1 1 calc R . .
N10 N -0.0005(5) 1.2417(5) -0.2741(4) 0.0529(19) Uani 1 1 d . . .
N12 N -0.1059(4) 1.0397(3) 0.1309(3) 0.0367(14) Uani 1 1 d . . .
C22 C -0.1543(5) 1.1224(5) 0.1066(4) 0.0491(19) Uani 1 1 d . . .
H22A H -0.1872 1.1500 0.1515 0.074 Uiso 1 1 calc R . .
H22B H -0.2080 1.1115 0.0669 0.074 Uiso 1 1 calc R . .
H22C H -0.0995 1.1600 0.0853 0.074 Uiso 1 1 calc R . .
C21 C -0.0232(5) 1.0579(4) 0.1898(4) 0.0396(17) Uani 1 1 d . . .
H21A H -0.0556 1.0851 0.2352 0.059 Uiso 1 1 calc R . .
H21B H 0.0298 1.0965 0.1676 0.059 Uiso 1 1 calc R . .
H21C H 0.0107 1.0042 0.2054 0.059 Uiso 1 1 calc R . .
C9 C -0.1856(5) 0.9836(5) 0.1665(4) 0.0420(17) Uani 1 1 d . . .
H9B H -0.2236 1.0167 0.2068 0.050 Uiso 1 1 calc R . .
H9C H -0.1488 0.9358 0.1928 0.050 Uiso 1 1 calc R . .
C8 C -0.2659(5) 0.9464(4) 0.1114(4) 0.0428(18) Uani 1 1 d . . .
H8B H -0.2956 0.9934 0.0796 0.051 Uiso 1 1 calc R . .
H8C H -0.3244 0.9213 0.1419 0.051 Uiso 1 1 calc R . .
C7 C -0.2214(5) 0.8776(4) 0.0575(4) 0.0393(17) Uani 1 1 d . . .
H7B H -0.1796 0.8365 0.0887 0.047 Uiso 1 1 calc R . .
H7C H -0.2810 0.8457 0.0341 0.047 Uiso 1 1 calc R . .
N11 N -0.1527(4) 0.9118(3) -0.0067(3) 0.0346(13) Uani 1 1 d . . .
C20 C -0.2176(5) 0.9591(4) -0.0629(4) 0.0411(18) Uani 1 1 d . . .
H20A H -0.2725 0.9212 -0.0836 0.062 Uiso 1 1 calc R . .
H20B H -0.1729 0.9795 -0.1055 0.062 Uiso 1 1 calc R . .
H20C H -0.2508 1.0082 -0.0372 0.062 Uiso 1 1 calc R . .
C19 C -0.1036(5) 0.8372(4) -0.0469(4) 0.0397(17) Uani 1 1 d . . .
H19A H -0.1591 0.8013 -0.0695 0.059 Uiso 1 1 calc R . .
H19B H -0.0627 0.8035 -0.0096 0.059 Uiso 1 1 calc R . .
H19C H -0.0568 0.8578 -0.0881 0.059 Uiso 1 1 calc R . .
C14 C 0.7209(6) 0.1837(5) 0.8354(5) 0.056(2) Uani 1 1 d . . .

loop_
_atom_site_aniso_label
_atom_site_aniso_U_11
_atom_site_aniso_U_22
_atom_site_aniso_U_33
_atom_site_aniso_U_23
_atom_site_aniso_U_13
_atom_site_aniso_U_12
Cu1 0.0267(4) 0.0322(5) 0.0418(6) 0.0007(5) 0.0011(4) -0.0006(4)
Cu2 0.0253(4) 0.0332(5) 0.0364(6) -0.0004(4) -0.0002(4) 0.0006(4)
S1 0.0285(8) 0.0330(10) 0.0366(10) 0.0010(8) 0.0006(7) -0.0009(7)
S2 0.0383(9) 0.0461(11) 0.0443(11) 0.0037(10) 0.0017(8) 0.0061(9)
F1 0.050(3) 0.063(3) 0.047(3) 0.011(2) -0.0004(19) 0.017(2)
F2 0.072(3) 0.054(3) 0.043(3) -0.008(2) -0.009(2) 0.003(2)
F3 0.056(2) 0.056(3) 0.056(3) 0.019(2) 0.018(2) 0.002(2)
F4 0.139(5) 0.077(4) 0.072(4) 0.032(3) 0.055(4) 0.032(4)
F5 0.063(3) 0.066(3) 0.057(3) -0.011(2) 0.005(2) 0.022(2)
F6 0.064(3) 0.137(5) 0.208(7) -0.101(5) 0.044(4) -0.055(4)
O1 0.031(2) 0.037(3) 0.040(3) -0.003(2) -0.0007(19) -0.0007(19)
O3 0.026(2) 0.037(3) 0.049(3) 0.004(2) 0.002(2) -0.002(2)
O4 0.038(2) 0.036(3) 0.053(3) -0.013(2) 0.000(2) 0.001(2)
O2 0.027(2) 0.038(3) 0.044(3) 0.000(2) -0.001(2) 0.004(2)
O5 0.063(3) 0.072(4) 0.053(4) 0.015(3) -0.005(3) 0.005(3)
O6 0.068(4) 0.040(3) 0.074(4) 0.017(3) 0.016(3) 0.007(3)
O9 0.074(4) 0.083(4) 0.040(3) 0.001(3) -0.010(3) 0.037(3)
O7 0.052(3) 0.080(4) 0.065(4) -0.002(3) -0.002(3) -0.030(3)
O8 0.082(4) 0.053(4) 0.060(4) 0.002(3) 0.012(3) 0.035(3)
N9 0.031(3) 0.036(3) 0.030(3) -0.002(3) 0.000(2) -0.001(2)
C18 0.048(4) 0.052(5) 0.034(4) -0.011(3) -0.001(3) -0.008(4)
N13 0.026(3) 0.037(3) 0.037(3) 0.004(3) 0.002(2) 0.004(3)
C16 0.043(4) 0.037(4) 0.042(4) -0.001(3) -0.001(3) 0.002(3)
C6 0.025(3) 0.041(4) 0.042(4) 0.008(3) 0.000(3) 0.001(3)
C2 0.032(3) 0.034(4) 0.049(5) 0.002(4) 0.002(3) 0.002(3)
N14 0.024(3) 0.038(4) 0.043(4) -0.001(3) -0.002(2) -0.002(2)
C12 0.023(3) 0.049(4) 0.057(5) -0.003(4) -0.004(3) 0.003(3)
C11 0.028(3) 0.046(4) 0.055(5) 0.000(4) 0.002(3) 0.001(3)
C10 0.029(3) 0.042(4) 0.056(5) -0.001(4) 0.002(3) 0.015(3)
C15 0.041(4) 0.054(5) 0.036(4) -0.001(4) 0.004(3) 0.001(4)
C17 0.035(4) 0.039(4) 0.064(5) 0.001(4) 0.000(3) -0.006(3)
C13 0.039(4) 0.044(5) 0.044(5) -0.001(4) 0.003(3) 0.002(4)
C1 0.026(3) 0.038(4) 0.037(4) -0.002(4) 0.004(3) 0.012(3)
C5 0.028(4) 0.053(5) 0.052(5) 0.000(4) 0.002(3) 0.004(3)
C4 0.033(4) 0.050(5) 0.036(4) 0.015(4) 0.010(3) 0.009(3)
C3 0.036(4) 0.036(4) 0.062(6) -0.005(4) 0.006(4) 0.004(3)
N10 0.040(4) 0.071(6) 0.048(5) 0.016(4) 0.008(3) 0.006(4)
N12 0.025(3) 0.034(3) 0.051(4) -0.007(3) -0.006(2) -0.003(2)
C22 0.044(4) 0.040(4) 0.064(5) 0.003(4) -0.006(4) 0.008(3)
C21 0.030(3) 0.045(4) 0.043(4) -0.008(3) -0.008(3) -0.002(3)
C9 0.039(4) 0.042(4) 0.045(4) -0.002(4) 0.005(3) -0.001(4)
C8 0.032(4) 0.057(5) 0.040(4) -0.009(4) 0.008(3) -0.003(3)
C7 0.037(4) 0.037(4) 0.043(4) 0.004(3) -0.002(3) -0.008(3)
N11 0.030(3) 0.034(3) 0.040(3) -0.002(3) 0.001(2) 0.000(2)
C20 0.038(4) 0.043(5) 0.042(4) 0.005(3) -0.006(3) -0.004(3)
C19 0.046(4) 0.037(4) 0.036(4) -0.009(4) -0.011(3) 0.003(3)
C14 0.046(4) 0.049(5) 0.074(6) -0.013(5) 0.019(4) -0.019(4)

loop_
_atom_type_symbol
_atom_type_description
_atom_type_scat_dispersion_real
_atom_type_scat_dispersion_imag
_atom_type_scat_source
C C 0.0181 0.0091 'International Tables Vol C Tables 4.2.6.8 and 6.1.1.4'
H H 0.0000 0.0000 'International Tables Vol C Tables 4.2.6.8 and 6.1.1.4'
N N 0.0311 0.0180 'International Tables Vol C Tables 4.2.6.8 and 6.1.1.4'
O O 0.0492 0.0322 'International Tables Vol C Tables 4.2.6.8 and 6.1.1.4'
F F 0.0727 0.0534 'International Tables Vol C Tables 4.2.6.8 and 6.1.1.4'
S S 0.3331 0.5567 'International Tables Vol C Tables 4.2.6.8 and 6.1.1.4'
Cu Cu -1.9646 0.5888 'International Tables Vol C Tables 4.2.6.8 and 6.1.1.4'

loop_
_geom_angle_atom_site_label_1
_geom_angle_atom_site_label_2
_geom_angle_atom_site_label_3
_geom_angle
_geom_angle_site_symmetry_1
_geom_angle_site_symmetry_3
O1 Cu1 N9 43.85(18) . .
O1 Cu1 N11 152.2(2) . .
N9 Cu1 N11 108.5(2) . .
O1 Cu1 N12 103.06(19) . .
N9 Cu1 N12 144.0(2) . .
N11 Cu1 N12 104.3(2) . .
O1 Cu1 O2 90.68(16) . .
N9 Cu1 O2 99.73(18) . .
N11 Cu1 O2 92.31(18) . .
N12 Cu1 O2 93.28(19) . .
O1 Cu2 N9 43.88(18) . .
O1 Cu2 N13 151.5(2) . .
N9 Cu2 N13 107.6(2) . .
O1 Cu2 N14 103.52(19) . .
N9 Cu2 N14 145.0(2) . .
N13 Cu2 N14 103.8(2) . .
O1 Cu2 O3 94.07(16) . .
N9 Cu2 O3 101.77(17) . .
N13 Cu2 O3 93.35(18) . .
N14 Cu2 O3 91.40(19) . .
O4 S1 O3 114.6(3) . .
O4 S1 O2 115.4(3) . .
O3 S1 O2 115.0(3) . .
O4 S1 C13 103.5(3) . .
O3 S1 C13 102.8(3) . .
O2 S1 C13 102.9(3) . .
O8 S2 O9 114.4(3) . .
O8 S2 O7 115.9(4) . .
O9 S2 O7 114.6(3) . .
O8 S2 C14 102.3(4) . .
O9 S2 C14 104.8(4) . .
O7 S2 C14 102.4(3) . .
N9 O1 Cu1 70.4(2) . .
N9 O1 Cu2 69.7(2) . .
Cu1 O1 Cu2 125.5(2) . .
S1 O3 Cu2 128.9(2) . .
S1 O2 Cu1 131.7(2) . .
C1 N9 O1 108.0(4) . .
C1 N9 Cu2 113.0(4) . .
O1 N9 Cu2 66.4(2) . .
C1 N9 Cu1 115.0(3) . .
O1 N9 Cu1 65.8(2) . .
Cu2 N9 Cu1 119.7(3) . .
N14 C18 H18A 109.5 . .
N14 C18 H18B 109.5 . .
H18A C18 H18B 109.5 . .
N14 C18 H18C 109.5 . .
H18A C18 H18C 109.5 . .
H18B C18 H18C 109.5 . .
C10 N13 C15 109.4(5) . .
C10 N13 C16 107.7(5) . .
C15 N13 C16 107.6(5) . .
C10 N13 Cu2 110.9(4) . .
C15 N13 Cu2 111.9(4) . .
C16 N13 Cu2 109.2(4) . .
N13 C16 H16A 109.5 . .
N13 C16 H16B 109.5 . .
H16A C16 H16B 109.5 . .
N13 C16 H16C 109.5 . .
H16A C16 H16C 109.5 . .
H16B C16 H16C 109.5 . .
C5 C6 C1 121.0(7) . .
C5 C6 H6A 119.5 . .
C1 C6 H6A 119.5 . .
C1 C2 C3 118.2(7) . .
C1 C2 H2A 120.9 . .
C3 C2 H2A 120.9 . .
C18 N14 C12 108.7(5) . .
C18 N14 C17 108.2(5) . .
C12 N14 C17 109.2(5) . .
C18 N14 Cu2 110.5(4) . .
C12 N14 Cu2 111.5(4) . .
C17 N14 Cu2 108.6(4) . .
N14 C12 C11 115.7(5) . .
N14 C12 H12A 108.4 . .
C11 C12 H12A 108.4 . .
N14 C12 H12B 108.4 . .
C11 C12 H12B 108.4 . .
H12A C12 H12B 107.4 . .
C12 C11 C10 116.1(5) . .
C12 C11 H11A 108.3 . .
C10 C11 H11A 108.3 . .
C12 C11 H11B 108.3 . .
C10 C11 H11B 108.3 . .
H11A C11 H11B 107.4 . .
N13 C10 C11 115.2(5) . .
N13 C10 H10A 108.5 . .
C11 C10 H10A 108.5 . .
N13 C10 H10B 108.5 . .
C11 C10 H10B 108.5 . .
H10A C10 H10B 107.5 . .
N13 C15 H15A 109.5 . .
N13 C15 H15B 109.5 . .
H15A C15 H15B 109.5 . .
N13 C15 H15C 109.5 . .
H15A C15 H15C 109.5 . .
H15B C15 H15C 109.5 . .
N14 C17 H17A 109.5 . .
N14 C17 H17B 109.5 . .
H17A C17 H17B 109.5 . .
N14 C17 H17C 109.5 . .
H17A C17 H17C 109.5 . .
H17B C17 H17C 109.5 . .
F2 C13 F3 108.0(6) . .
F2 C13 F1 107.7(6) . .
F3 C13 F1 108.1(6) . .
F2 C13 S1 111.5(5) . .
F3 C13 S1 110.9(5) . .
F1 C13 S1 110.6(5) . .
C2 C1 C6 120.3(7) . .
C2 C1 N9 124.5(6) . .
C6 C1 N9 115.1(6) . .
C6 C5 C4 117.7(7) . .
C6 C5 H5A 121.2 . .
C4 C5 H5A 121.2 . .
C3 C4 C5 122.6(7) . .
C3 C4 N10 118.8(7) . .
C5 C4 N10 118.6(7) . .
C4 C3 C2 120.2(7) . .
C4 C3 H3A 119.9 . .
C2 C3 H3A 119.9 . .
O6 N10 O5 123.0(7) . .
O6 N10 C4 118.3(7) . .
O5 N10 C4 118.6(7) . .
C9 N12 C21 108.2(5) . .
C9 N12 C22 110.5(5) . .
C21 N12 C22 108.5(5) . .
C9 N12 Cu1 111.6(4) . .
C21 N12 Cu1 109.1(4) . .
C22 N12 Cu1 108.8(4) . .
N12 C22 H22A 109.5 . .
N12 C22 H22B 109.5 . .
H22A C22 H22B 109.5 . .
N12 C22 H22C 109.5 . .
H22A C22 H22C 109.5 . .
H22B C22 H22C 109.5 . .
N12 C21 H21A 109.5 . .
N12 C21 H21B 109.5 . .
H21A C21 H21B 109.5 . .
N12 C21 H21C 109.5 . .
H21A C21 H21C 109.5 . .
H21B C21 H21C 109.5 . .
N12 C9 C8 115.4(5) . .
N12 C9 H9B 108.4 . .
C8 C9 H9B 108.4 . .
N12 C9 H9C 108.4 . .
C8 C9 H9C 108.4 . .
H9B C9 H9C 107.5 . .
C9 C8 C7 114.0(5) . .
C9 C8 H8B 108.8 . .
C7 C8 H8B 108.8 . .
C9 C8 H8C 108.8 . .
C7 C8 H8C 108.8 . .
H8B C8 H8C 107.7 . .
N11 C7 C8 114.3(5) . .
N11 C7 H7B 108.7 . .
C8 C7 H7B 108.7 . .
N11 C7 H7C 108.7 . .
C8 C7 H7C 108.7 . .
H7B C7 H7C 107.6 . .
C20 N11 C19 108.5(5) . .
C20 N11 C7 109.8(4) . .
C19 N11 C7 107.9(5) . .
C20 N11 Cu1 112.1(4) . .
C19 N11 Cu1 108.9(3) . .
C7 N11 Cu1 109.5(4) . .
N11 C20 H20A 109.5 . .
N11 C20 H20B 109.5 . .
H20A C20 H20B 109.5 . .
N11 C20 H20C 109.5 . .
H20A C20 H20C 109.5 . .
H20B C20 H20C 109.5 . .
N11 C19 H19A 109.5 . .
N11 C19 H19B 109.5 . .
H19A C19 H19B 109.5 . .
N11 C19 H19C 109.5 . .
H19A C19 H19C 109.5 . .
H19B C19 H19C 109.5 . .
F6 C14 F5 106.6(7) . .
F6 C14 F4 108.0(8) . .
F5 C14 F4 104.6(6) . .
F6 C14 S2 112.2(6) . .
F5 C14 S2 113.6(5) . .
F4 C14 S2 111.5(6) . .

loop_
_geom_bond_atom_site_label_1
_geom_bond_atom_site_label_2
_geom_bond_distance
_geom_bond_site_symmetry_2
Cu1 O1 1.917(4) .
Cu1 N9 1.980(5) .
Cu1 N11 1.992(5) .
Cu1 N12 2.006(5) .
Cu1 O2 2.359(4) .
Cu2 O1 1.925(4) .
Cu2 N9 1.970(4) .
Cu2 N13 1.983(5) .
Cu2 N14 1.991(5) .
Cu2 O3 2.357(4) .
S1 O4 1.442(4) .
S1 O3 1.451(4) .
S1 O2 1.451(4) .
S1 C13 1.826(7) .
S2 O8 1.425(5) .
S2 O9 1.432(5) .
S2 O7 1.438(5) .
S2 C14 1.801(7) .
F1 C13 1.335(7) .
F2 C13 1.325(8) .
F3 C13 1.327(8) .
F4 C14 1.332(9) .
F5 C14 1.332(8) .
F6 C14 1.303(9) .
O1 N9 1.456(6) .
O5 N10 1.231(8) .
O6 N10 1.225(8) .
N9 C1 1.447(8) .
C18 N14 1.481(8) .
C18 H18A 0.9800 .
C18 H18B 0.9800 .
C18 H18C 0.9800 .
N13 C10 1.481(8) .
N13 C15 1.488(8) .
N13 C16 1.499(8) .
C16 H16A 0.9800 .
C16 H16B 0.9800 .
C16 H16C 0.9800 .
C6 C5 1.367(9) .
C6 C1 1.403(9) .
C6 H6A 0.9500 .
C2 C1 1.385(9) .
C2 C3 1.399(9) .
C2 H2A 0.9500 .
N14 C12 1.488(7) .
N14 C17 1.491(8) .
C12 C11 1.509(9) .
C12 H12A 0.9900 .
C12 H12B 0.9900 .
C11 C10 1.510(9) .
C11 H11A 0.9900 .
C11 H11B 0.9900 .
C10 H10A 0.9900 .
C10 H10B 0.9900 .
C15 H15A 0.9800 .
C15 H15B 0.9800 .
C15 H15C 0.9800 .
C17 H17A 0.9800 .
C17 H17B 0.9800 .
C17 H17C 0.9800 .
C5 C4 1.387(10) .
C5 H5A 0.9500 .
C4 C3 1.357(10) .
C4 N10 1.472(9) .
C3 H3A 0.9500 .
N12 C9 1.470(8) .
N12 C21 1.486(7) .
N12 C22 1.488(8) .
C22 H22A 0.9800 .
C22 H22B 0.9800 .
C22 H22C 0.9800 .
C21 H21A 0.9800 .
C21 H21B 0.9800 .
C21 H21C 0.9800 .
C9 C8 1.508(8) .
C9 H9B 0.9900 .
C9 H9C 0.9900 .
C8 C7 1.529(9) .
C8 H8B 0.9900 .
C8 H8C 0.9900 .
C7 N11 1.506(8) .
C7 H7B 0.9900 .
C7 H7C 0.9900 .
N11 C20 1.471(8) .
N11 C19 1.490(8) .
C20 H20A 0.9800 .
C20 H20B 0.9800 .
C20 H20C 0.9800 .
C19 H19A 0.9800 .
C19 H19B 0.9800 .
C19 H19C 0.9800 .

loop_
_geom_torsion_atom_site_label_1
_geom_torsion_atom_site_label_2
_geom_torsion_atom_site_label_3
_geom_torsion_atom_site_label_4
_geom_torsion
_geom_torsion_site_symmetry_1
_geom_torsion_site_symmetry_2
_geom_torsion_site_symmetry_3
_geom_torsion_site_symmetry_4
N11 Cu1 O1 N9 7.2(5) . . . .
N12 Cu1 O1 N9 -163.1(3) . . . .
O2 Cu1 O1 N9 103.4(3) . . . .
N9 Cu1 O1 Cu2 -45.0(3) . . . .
N11 Cu1 O1 Cu2 -37.8(6) . . . .
N12 Cu1 O1 Cu2 151.9(3) . . . .
O2 Cu1 O1 Cu2 58.4(3) . . . .
N13 Cu2 O1 N9 1.9(5) . . . .
N14 Cu2 O1 N9 164.8(3) . . . .
O3 Cu2 O1 N9 -102.8(3) . . . .
N9 Cu2 O1 Cu1 45.2(3) . . . .
N13 Cu2 O1 Cu1 47.1(6) . . . .
N14 Cu2 O1 Cu1 -150.0(3) . . . .
O3 Cu2 O1 Cu1 -57.6(3) . . . .
O4 S1 O3 Cu2 106.4(3) . . . .
O2 S1 O3 Cu2 -31.0(4) . . . .
C13 S1 O3 Cu2 -142.1(3) . . . .
O1 Cu2 O3 S1 37.3(3) . . . .
N9 Cu2 O3 S1 -6.4(4) . . . .
N13 Cu2 O3 S1 -115.2(3) . . . .
N14 Cu2 O3 S1 140.9(3) . . . .
O4 S1 O2 Cu1 -100.7(4) . . . .
O3 S1 O2 Cu1 36.3(4) . . . .
C13 S1 O2 Cu1 147.3(4) . . . .
O1 Cu1 O2 S1 -44.9(3) . . . .
N9 Cu1 O2 S1 -1.8(4) . . . .
N11 Cu1 O2 S1 107.4(4) . . . .
N12 Cu1 O2 S1 -148.1(3) . . . .
Cu1 O1 N9 C1 109.9(4) . . . .
Cu2 O1 N9 C1 -107.9(4) . . . .
Cu1 O1 N9 Cu2 -142.2(2) . . . .
Cu2 O1 N9 Cu1 142.2(2) . . . .
O1 Cu2 N9 C1 100.4(5) . . . .
N13 Cu2 N9 C1 -78.6(4) . . . .
N14 Cu2 N9 C1 74.0(6) . . . .
O3 Cu2 N9 C1 -176.1(4) . . . .
N13 Cu2 N9 O1 -179.0(3) . . . .
N14 Cu2 N9 O1 -26.4(5) . . . .
O3 Cu2 N9 O1 83.6(3) . . . .
O1 Cu2 N9 Cu1 -40.1(3) . . . .
N13 Cu2 N9 Cu1 140.8(3) . . . .
N14 Cu2 N9 Cu1 -66.5(5) . . . .
O3 Cu2 N9 Cu1 43.4(3) . . . .
O1 Cu1 N9 C1 -99.4(5) . . . .
N11 Cu1 N9 C1 84.1(4) . . . .
N12 Cu1 N9 C1 -70.6(6) . . . .
O2 Cu1 N9 C1 179.9(4) . . . .
N11 Cu1 N9 O1 -176.5(3) . . . .
N12 Cu1 N9 O1 28.8(5) . . . .
O2 Cu1 N9 O1 -80.7(3) . . . .
O1 Cu1 N9 Cu2 40.4(2) . . . .
N11 Cu1 N9 Cu2 -136.1(3) . . . .
N12 Cu1 N9 Cu2 69.2(5) . . . .
O2 Cu1 N9 Cu2 -40.4(3) . . . .
O1 Cu2 N13 C10 -162.0(4) . . . .
N9 Cu2 N13 C10 -160.6(4) . . . .
N14 Cu2 N13 C10 35.2(4) . . . .
O3 Cu2 N13 C10 -57.1(4) . . . .
O1 Cu2 N13 C15 75.5(6) . . . .
N9 Cu2 N13 C15 76.9(4) . . . .
N14 Cu2 N13 C15 -87.3(4) . . . .
O3 Cu2 N13 C15 -179.6(4) . . . .
O1 Cu2 N13 C16 -43.4(6) . . . .
N9 Cu2 N13 C16 -42.0(4) . . . .
N14 Cu2 N13 C16 153.7(4) . . . .
O3 Cu2 N13 C16 61.5(4) . . . .
O1 Cu2 N14 C18 33.6(5) . . . .
N9 Cu2 N14 C18 52.0(6) . . . .
N13 Cu2 N14 C18 -154.7(4) . . . .
O3 Cu2 N14 C18 -60.9(4) . . . .
O1 Cu2 N14 C12 154.6(4) . . . .
N9 Cu2 N14 C12 173.1(4) . . . .
N13 Cu2 N14 C12 -33.7(5) . . . .
O3 Cu2 N14 C12 60.1(4) . . . .
O1 Cu2 N14 C17 -85.0(4) . . . .
N9 Cu2 N14 C17 -66.5(6) . . . .
N13 Cu2 N14 C17 86.7(4) . . . .
O3 Cu2 N14 C17 -179.5(4) . . . .
C18 N14 C12 C11 171.4(6) . . . .
C17 N14 C12 C11 -70.7(7) . . . .
Cu2 N14 C12 C11 49.3(6) . . . .
N14 C12 C11 C10 -67.5(8) . . . .
C15 N13 C10 C11 71.4(7) . . . .
C16 N13 C10 C11 -172.0(5) . . . .
Cu2 N13 C10 C11 -52.5(6) . . . .
C12 C11 C10 N13 69.6(8) . . . .
O4 S1 C13 F2 177.0(4) . . . .
O3 S1 C13 F2 57.4(5) . . . .
O2 S1 C13 F2 -62.4(5) . . . .
O4 S1 C13 F3 -62.6(5) . . . .
O3 S1 C13 F3 177.7(5) . . . .
O2 S1 C13 F3 57.9(6) . . . .
O4 S1 C13 F1 57.2(5) . . . .
O3 S1 C13 F1 -62.4(5) . . . .
O2 S1 C13 F1 177.8(5) . . . .
C3 C2 C1 C6 0.7(9) . . . .
C3 C2 C1 N9 179.2(5) . . . .
C5 C6 C1 C2 -0.4(9) . . . .
C5 C6 C1 N9 -179.0(5) . . . .
O1 N9 C1 C2 5.4(7) . . . .
Cu2 N9 C1 C2 -66.0(7) . . . .
Cu1 N9 C1 C2 76.4(6) . . . .
O1 N9 C1 C6 -176.1(4) . . . .
Cu2 N9 C1 C6 112.5(5) . . . .
Cu1 N9 C1 C6 -105.0(5) . . . .
C1 C6 C5 C4 -0.8(9) . . . .
C6 C5 C4 C3 1.8(10) . . . .
C6 C5 C4 N10 -175.5(6) . . . .
C5 C4 C3 C2 -1.6(10) . . . .
N10 C4 C3 C2 175.7(6) . . . .
C1 C2 C3 C4 0.3(9) . . . .
C3 C4 N10 O6 2.0(9) . . . .
C5 C4 N10 O6 179.4(6) . . . .
C3 C4 N10 O5 179.3(6) . . . .
C5 C4 N10 O5 -3.3(9) . . . .
O1 Cu1 N12 C9 -152.8(4) . . . .
N9 Cu1 N12 C9 -172.8(4) . . . .
N11 Cu1 N12 C9 31.9(4) . . . .
O2 Cu1 N12 C9 -61.3(4) . . . .
O1 Cu1 N12 C21 -33.2(4) . . . .
N9 Cu1 N12 C21 -53.3(6) . . . .
N11 Cu1 N12 C21 151.4(4) . . . .
O2 Cu1 N12 C21 58.2(4) . . . .
O1 Cu1 N12 C22 85.0(4) . . . .
N9 Cu1 N12 C22 64.9(5) . . . .
N11 Cu1 N12 C22 -90.4(4) . . . .
O2 Cu1 N12 C22 176.4(4) . . . .
C21 N12 C9 C8 -170.1(5) . . . .
C22 N12 C9 C8 71.3(7) . . . .
Cu1 N12 C9 C8 -50.0(6) . . . .
N12 C9 C8 C7 71.4(8) . . . .
C9 C8 C7 N11 -74.0(7) . . . .
C8 C7 N11 C20 -69.7(7) . . . .
C8 C7 N11 C19 172.2(5) . . . .
C8 C7 N11 Cu1 53.8(6) . . . .
O1 Cu1 N11 C20 -81.5(6) . . . .
N9 Cu1 N11 C20 -76.3(4) . . . .
N12 Cu1 N11 C20 88.7(4) . . . .
O2 Cu1 N11 C20 -177.3(4) . . . .
O1 Cu1 N11 C19 38.6(7) . . . .
N9 Cu1 N11 C19 43.8(4) . . . .
N12 Cu1 N11 C19 -151.2(4) . . . .
O2 Cu1 N11 C19 -57.2(4) . . . .
O1 Cu1 N11 C7 156.4(4) . . . .
N9 Cu1 N11 C7 161.6(4) . . . .
N12 Cu1 N11 C7 -33.5(4) . . . .
O2 Cu1 N11 C7 60.5(4) . . . .
O8 S2 C14 F6 62.2(8) . . . .
O9 S2 C14 F6 -57.5(8) . . . .
O7 S2 C14 F6 -177.4(7) . . . .
O8 S2 C14 F5 -176.9(6) . . . .
O9 S2 C14 F5 63.5(7) . . . .
O7 S2 C14 F5 -56.5(7) . . . .
O8 S2 C14 F4 -59.1(6) . . . .
O9 S2 C14 F4 -178.7(6) . . . .
O7 S2 C14 F4 61.3(6) . . . .
